data_7040656
loop_
_publ_author_name
'Liang, Zhijie'
'Zhang, Dongdi'
'Wang, Haiying'
'Ma, Pengtao'
'Yang, Zongfei'
'Niu, Jingyang'
'Wang, Jingping'

_publ_section_title
;
 The {Ni10Nb32} aggregate: a perspective on isopolyniobates as ligands.
;
_journal_issue 41
_journal_name_full 'Dalton transactions (Cambridge, England : 2003)'
_journal_page_first 16173
_journal_page_last 16176
_journal_paper_doi 10.1039/c6dt02575g
_journal_volume 45
_journal_year 2016
_chemical_formula_moiety '0.5(K28 Na12 Nb64 Ni20 O324), 21(O)'
_chemical_formula_sum 'H43 K14 Na6 Nb32 Ni10 O183'
_chemical_formula_weight 7216.90
_space_group_crystal_system monoclinic
_space_group_IT_number 12
_space_group_name_Hall '-I 2y'
_space_group_name_H-M_alt 'I 1 2/m 1'
_symmetry_space_group_name_Hall '-I 2y'
_symmetry_space_group_name_H-M 'I 1 2/m 1'
_atom_sites_solution_primary direct
_audit_creation_date 2015-09-26
_audit_creation_method
;
Olex2 1.2
(compiled 2015.01.26 svn.r3150 for OlexSys, GUI svn.r4998)
;
_cell_angle_alpha 90
_cell_angle_beta 103.469(2)
_cell_angle_gamma 90
_cell_formula_units_Z 2
_cell_length_a 15.1399(14)
_cell_length_b 24.824(2)
_cell_length_c 25.190(3)
_cell_measurement_reflns_used 9299
_cell_measurement_temperature 296(2)
_cell_measurement_theta_max 28.47
_cell_measurement_theta_min 2.18
_cell_volume 9206.8(16)
_computing_cell_refinement 'Bruker SAINT'
_computing_data_collection 'Bruker APEX2'
_computing_data_reduction 'Bruker SAINT'
_computing_molecular_graphics 'Olex2 (Dolomanov et al., 2009)'
_computing_publication_material 'Olex2 (Dolomanov et al., 2009)'
_computing_structure_refinement 'SHELXL-2014/7 (Sheldrick, 2014)'
_computing_structure_solution 'SHELXL-2008 (Sheldrick, 2008)'
_diffrn_ambient_temperature 296.15
_diffrn_measured_fraction_theta_full 0.997
_diffrn_measured_fraction_theta_max 0.997
_diffrn_measurement_device_type 'Bruker APEX-II CCD'
_diffrn_measurement_method '\f and \w scans'
_diffrn_radiation_monochromator graphite
_diffrn_radiation_type MoK\a
_diffrn_radiation_wavelength 0.71073
_diffrn_reflns_av_R_equivalents 0.0322
_diffrn_reflns_av_unetI/netI 0.0393
_diffrn_reflns_Laue_measured_fraction_full 0.997
_diffrn_reflns_Laue_measured_fraction_max 0.997
_diffrn_reflns_limit_h_max 16
_diffrn_reflns_limit_h_min -18
_diffrn_reflns_limit_k_max 29
_diffrn_reflns_limit_k_min -29
_diffrn_reflns_limit_l_max 30
_diffrn_reflns_limit_l_min -19
_diffrn_reflns_number 23133
_diffrn_reflns_point_group_measured_fraction_full 0.997
_diffrn_reflns_point_group_measured_fraction_max 0.997
_diffrn_reflns_theta_full 25.242
_diffrn_reflns_theta_max 25.249
_diffrn_reflns_theta_min 2.069
_diffrn_standards_number 0
_exptl_absorpt_coefficient_mu 3.355
_exptl_absorpt_correction_T_max 0.7457
_exptl_absorpt_correction_T_min 0.5951
_exptl_absorpt_correction_type multi-scan
_exptl_absorpt_process_details
;
SADABS-2008/1 (Bruker,2008) was used for absorption correction.
wR2(int) was 0.0761 before and 0.0527 after correction.
The Ratio of minimum to maximum transmission is 0.7980.
The \l/2 correction factor is 0.0015.
;
_exptl_crystal_colour green
_exptl_crystal_density_diffrn 2.603
_exptl_crystal_description block
_exptl_crystal_F_000 6862
_exptl_crystal_size_max 0.38
_exptl_crystal_size_mid 0.27
_exptl_crystal_size_min 0.25
_refine_diff_density_max 2.107
_refine_diff_density_min -1.587
_refine_diff_density_rms 0.245
_refine_ls_extinction_method none
_refine_ls_goodness_of_fit_ref 1.053
_refine_ls_hydrogen_treatment undef
_refine_ls_matrix_type full
_refine_ls_number_parameters 567
_refine_ls_number_reflns 8541
_refine_ls_number_restraints 0
_refine_ls_restrained_S_all 1.053
_refine_ls_R_factor_all 0.0893
_refine_ls_R_factor_gt 0.0572
_refine_ls_shift/su_max 0.001
_refine_ls_shift/su_mean 0.000
_refine_ls_structure_factor_coef Fsqd
_refine_ls_weighting_details 'w=1/[\s^2^(Fo^2^)+(0.0564P)^2^+430.1892P] where P=(Fo^2^+2Fc^2^)/3'
_refine_ls_weighting_scheme calc
_refine_ls_wR_factor_gt 0.1330
_refine_ls_wR_factor_ref 0.1646
_reflns_Friedel_coverage 0.000
_reflns_number_gt 5917
_reflns_number_total 8541
_reflns_threshold_expression 'I > 2\s(I)'
_cod_data_source_file c6dt02575g2.cif
_cod_data_source_block njy1
_cod_depositor_comments 'Adding full bibliography for 7040656.cif.'
_cod_original_cell_volume 9206.8(17)
_cod_database_code 7040656
_shelx_space_group_comment
;
The symmetry employed for this shelxl refinement is uniquely defined
by the following loop, which should always be used as a source of
symmetry information in preference to the above space-group names.
They are only intended as comments.
;
_shelx_estimated_absorpt_t_max 0.488
_shelx_estimated_absorpt_t_min 0.362
_olex2_refinement_description
;
1. Others
 Fixed Sof: K6(0.5) O20W(0.5) O21W(0.25) O22W(0.5)
;
_shelx_shelxl_version_number 2014/7
_olex2_submission_special_instructions 'No special instructions were received'

loop_
_space_group_symop_operation_xyz
'x, y, z'
'-x, y, -z'
'x+1/2, y+1/2, z+1/2'
'-x+1/2, y+1/2, -z+1/2'
'-x, -y, -z'
'x, -y, z'
'-x+1/2, -y+1/2, -z+1/2'
'x+1/2, -y+1/2, z+1/2'

loop_
_atom_site_label
_atom_site_type_symbol
_atom_site_fract_x
_atom_site_fract_y
_atom_site_fract_z
_atom_site_U_iso_or_equiv
_atom_site_adp_type
_atom_site_occupancy
_atom_site_site_symmetry_order
_atom_site_calc_flag
_atom_site_refinement_flags_posn
_atom_site_refinement_flags_adp
_atom_site_refinement_flags_occupancy
Nb1 Nb 0.98218(6) 0.26810(3) 0.06567(3) 0.0166(2) Uani 1 1 d . . .
Nb2 Nb 1.15861(6) 0.20096(3) 0.03640(4) 0.0216(2) Uani 1 1 d . . .
Nb3 Nb 0.98278(7) 0.13403(3) 0.06342(4) 0.0234(2) Uani 1 1 d . . .
Nb4 Nb 0.83182(6) 0.43320(3) 0.07205(3) 0.0159(2) Uani 1 1 d . . .
Nb5 Nb 0.65827(8) 0.5000 0.10112(5) 0.0233(3) Uani 1 2 d S T P
Nb6 Nb 0.79745(6) 0.43261(3) 0.20132(4) 0.0203(2) Uani 1 1 d . . .
Nb7 Nb 1.10841(6) 0.43285(3) 0.13581(3) 0.01436(19) Uani 1 1 d . . .
Nb8 Nb 1.07143(6) 0.43268(3) 0.26401(3) 0.0181(2) Uani 1 1 d . . .
Nb9 Nb 1.24710(8) 0.5000 0.23583(5) 0.0190(3) Uani 1 2 d S T P
Ni1 Ni 1.14333(8) 0.32802(5) 0.03305(5) 0.0189(3) Uani 1 1 d . . .
Ni2 Ni 0.95248(8) 0.37150(5) 0.16767(5) 0.0181(3) Uani 1 1 d . . .
Ni3 Ni 0.95266(11) 0.5000 0.16730(6) 0.0130(3) Uani 1 2 d S T P
K1 K 1.0000 0.43277(12) 0.0000 0.0262(7) Uani 1 2 d S T P
K2 K 1.4839(2) 0.41220(13) 0.27714(14) 0.0598(9) Uani 1 1 d . . .
K3 K 1.3998(4) 0.5000 0.3799(2) 0.0811(16) Uani 1 2 d S T P
K4 K 0.8372(4) 0.0000 0.1038(3) 0.0854(17) Uani 1 2 d S T P
K5 K 1.2742(4) 0.5000 0.0715(2) 0.094(2) Uani 1 2 d S T P
K6 K 1.0923(4) 0.3815(2) 0.4243(2) 0.0447(13) Uiso 0.5 1 d . . .
Na1 Na 1.1567(3) 0.21322(17) 0.26239(19) 0.0389(11) Uani 1 1 d . . .
Na2 Na 1.2316(6) 0.5000 0.4582(3) 0.058(2) Uani 1 2 d S T P
O1 O 1.0000 0.3151(3) 0.0000 0.0176(19) Uani 1 2 d S T P
O2 O 0.9384(4) 0.4370(2) 0.2195(3) 0.0188(14) Uani 1 1 d . . .
O3 O 0.9666(4) 0.4366(2) 0.1153(2) 0.0142(13) Uani 1 1 d . . .
O4 O 0.9677(4) 0.3166(3) 0.1141(2) 0.0211(14) Uani 1 1 d . . .
O5 O 0.8435(4) 0.3852(3) 0.0224(3) 0.0217(14) Uani 1 1 d . . .
O6 O 1.1243(4) 0.3852(2) 0.0865(3) 0.0193(14) Uani 1 1 d . . .
O7 O 0.8186(4) 0.3891(3) 0.1373(3) 0.0200(14) Uani 1 1 d . . .
O8 O 0.8174(6) 0.5000 0.1362(4) 0.0159(18) Uani 1 2 d S T P
O9 O 1.1168(5) 0.2616(3) 0.0799(3) 0.0240(15) Uani 1 1 d . . .
O10 O 1.0866(4) 0.3888(2) 0.1985(3) 0.0191(14) Uani 1 1 d . . .
O11 O 1.0888(6) 0.5000 0.1983(3) 0.0169(19) Uani 1 2 d S T P
O12 O 0.8558(5) 0.2618(3) 0.0199(3) 0.0244(15) Uani 1 1 d . . .
O13 O 1.1068(6) 0.5000 0.0935(4) 0.0183(19) Uani 1 2 d S T P
O14 O 0.8530(6) 0.5000 0.0348(4) 0.020(2) Uani 1 2 d S T P
O15 O 1.2029(5) 0.4445(3) 0.2807(3) 0.0224(15) Uani 1 1 d . . .
O16 O 0.9712(5) 0.2019(3) 0.1040(3) 0.0250(15) Uani 1 1 d . . .
O17 O 1.0000 0.2027(3) 0.0000 0.023(2) Uani 1 2 d S T P
O18 O 0.7018(4) 0.4446(3) 0.0550(3) 0.0238(15) Uani 1 1 d . . .
O19 O 0.8549(5) 0.1481(3) 0.0229(3) 0.0293(16) Uani 1 1 d . . .
O20 O 1.2323(4) 0.4454(2) 0.1762(3) 0.0212(14) Uani 1 1 d . . .
O21 O 1.0537(7) 0.5000 0.3004(4) 0.022(2) Uani 1 2 d S T P
O22 O 0.7960(6) 0.5000 0.2415(4) 0.025(2) Uani 1 2 d S T P
O23 O 1.1169(5) 0.1484(3) 0.0828(3) 0.0279(16) Uani 1 1 d . . .
O24 O 1.2785(5) 0.2026(3) 0.0641(3) 0.0361(18) Uani 1 1 d . . .
O25 O 0.7811(5) 0.3832(3) 0.2487(3) 0.0360(18) Uani 1 1 d . . .
O26 O 1.0000 0.0913(4) 0.0000 0.031(3) Uani 1 2 d S T P
O27 O 1.0623(5) 0.3825(3) 0.3126(3) 0.0324(17) Uani 1 1 d . . .
O28 O 1.3646(6) 0.5000 0.2654(4) 0.030(2) Uani 1 2 d S T P
O29 O 0.6736(5) 0.4446(3) 0.1597(3) 0.0287(16) Uani 1 1 d . . .
O30 O 1.2828(6) 0.3255(4) 0.0652(4) 0.049(2) Uani 1 1 d . . .
O31 O 0.9350(7) 0.3136(3) 0.2228(4) 0.049(2) Uani 1 1 d . . .
O32 O 0.5392(7) 0.5000 0.0750(5) 0.039(3) Uani 1 2 d S T P
O33 O 0.9719(6) 0.0824(3) 0.1097(3) 0.0378(19) Uani 1 1 d . . .
O1W O 1.1754(6) 0.2855(3) 0.1961(3) 0.041(2) Uani 1 1 d . . .
O2W O 0.8878(9) 0.0000 -0.0063(6) 0.051(3) Uani 1 2 d S T P
O3W O 1.2559(7) 0.4347(4) 0.3951(4) 0.060(3) Uani 1 1 d . . .
O4W O 1.1743(7) 0.1432(4) 0.1982(4) 0.058(3) Uani 1 1 d . . .
O5W O 0.7243(8) 0.0702(4) 0.0212(5) 0.069(3) Uani 1 1 d . . .
O6W O 1.3571(7) 0.3648(4) 0.1792(4) 0.060(3) Uani 1 1 d . . .
O7W O 1.3724(8) 0.2229(4) 0.1708(4) 0.066(3) Uani 1 1 d . . .
O8W O 0.9925(8) 0.2003(4) 0.2143(4) 0.063(3) Uani 1 1 d . . .
O9W O 1.0757(12) 0.5000 0.4125(6) 0.078(5) Uani 1 2 d S T P
O10W O 0.7464(8) 0.2950(4) 0.0874(5) 0.072(4) Uani 1 1 d . . .
O11W O 0.5951(8) 0.5770(5) -0.0438(5) 0.088(4) Uani 1 1 d . . .
O12W O 0.7682(11) 0.1862(6) 0.1048(6) 0.104(5) Uani 1 1 d . . .
O13W O 0.5948(14) 0.5000 0.2555(10) 0.107(7) Uani 1 2 d S T P
O14W O 0.5334(11) 0.3816(7) 0.1670(10) 0.168(9) Uani 1 1 d . . .
O15W O 1.4277(15) 0.5000 0.1560(9) 0.150(11) Uani 1 2 d S T P
O16W O 0.4401(13) 0.6591(8) -0.0528(8) 0.156(8) Uani 1 1 d . . .
O17W O 0.5312(16) 0.2663(10) 0.1432(10) 0.187(9) Uiso 1 1 d . . .
O18W O 0.6782(14) 0.4069(9) 0.3262(9) 0.163(8) Uiso 1 1 d . . .
O19W O 0.6760(15) 0.2932(9) 0.2455(10) 0.178(8) Uiso 1 1 d . . .
O20W O 0.9003(18) 0.3585(11) 0.3492(12) 0.096(8) Uiso 0.5 1 d . . .
O21W O 0.868(3) 0.5000 0.347(2) 0.123(15) Uiso 0.5 2 d S T P
O22W O 0.902(3) 0.4236(19) 0.416(2) 0.183(18) Uiso 0.5 1 d . . .

loop_
_atom_site_aniso_label
_atom_site_aniso_U_11
_atom_site_aniso_U_22
_atom_site_aniso_U_33
_atom_site_aniso_U_23
_atom_site_aniso_U_13
_atom_site_aniso_U_12
Nb1 0.0270(5) 0.0079(4) 0.0135(4) -0.0007(3) 0.0022(3) -0.0011(3)
Nb2 0.0329(5) 0.0114(4) 0.0182(4) 0.0009(3) 0.0013(4) 0.0052(4)
Nb3 0.0394(5) 0.0096(4) 0.0192(5) 0.0021(3) 0.0023(4) -0.0020(4)
Nb4 0.0202(4) 0.0110(4) 0.0155(4) -0.0016(3) 0.0025(3) -0.0010(3)
Nb5 0.0192(6) 0.0226(6) 0.0283(7) 0.000 0.0059(5) 0.000
Nb6 0.0249(5) 0.0157(4) 0.0219(5) 0.0008(3) 0.0083(4) -0.0023(3)
Nb7 0.0194(4) 0.0086(4) 0.0137(4) -0.0005(3) 0.0010(3) 0.0006(3)
Nb8 0.0263(5) 0.0119(4) 0.0143(4) 0.0012(3) 0.0012(3) 0.0002(3)
Nb9 0.0216(6) 0.0131(6) 0.0189(6) 0.000 -0.0018(5) 0.000
Ni1 0.0287(7) 0.0109(6) 0.0162(6) 0.0010(5) 0.0031(5) 0.0031(5)
Ni2 0.0262(6) 0.0111(5) 0.0160(6) -0.0004(5) 0.0029(5) -0.0012(5)
Ni3 0.0235(9) 0.0065(7) 0.0091(7) 0.000 0.0040(6) 0.000
K1 0.0303(17) 0.0246(16) 0.0225(16) 0.000 0.0034(13) 0.000
K2 0.077(2) 0.0441(17) 0.057(2) -0.0002(15) 0.0121(17) 0.0069(16)
K3 0.102(4) 0.079(4) 0.066(4) 0.000 0.028(3) 0.000
K4 0.094(4) 0.073(4) 0.084(4) 0.000 0.009(3) 0.000
K5 0.044(3) 0.176(7) 0.061(3) 0.000 0.014(2) 0.000
Na1 0.048(3) 0.029(2) 0.037(3) 0.001(2) 0.004(2) 0.002(2)
Na2 0.083(6) 0.040(4) 0.042(4) 0.000 -0.005(4) 0.000
O1 0.023(5) 0.015(4) 0.013(4) 0.000 0.001(4) 0.000
O2 0.021(3) 0.019(3) 0.016(3) 0.004(3) 0.003(3) 0.000(3)
O3 0.010(3) 0.013(3) 0.018(3) -0.002(2) 0.001(2) 0.001(2)
O4 0.032(4) 0.018(3) 0.012(3) -0.005(3) 0.003(3) 0.001(3)
O5 0.025(4) 0.019(3) 0.020(3) -0.005(3) 0.001(3) 0.003(3)
O6 0.024(3) 0.014(3) 0.019(3) -0.005(3) 0.003(3) 0.000(3)
O7 0.022(3) 0.017(3) 0.022(3) 0.000(3) 0.007(3) 0.001(3)
O8 0.015(4) 0.017(4) 0.017(5) 0.000 0.005(4) 0.000
O9 0.029(4) 0.021(3) 0.021(4) 0.003(3) 0.002(3) 0.002(3)
O10 0.026(4) 0.012(3) 0.018(3) 0.001(3) 0.003(3) 0.002(3)
O11 0.020(5) 0.013(4) 0.013(4) 0.000 -0.004(4) 0.000
O12 0.032(4) 0.020(3) 0.020(4) 0.002(3) 0.003(3) -0.001(3)
O13 0.027(5) 0.012(4) 0.016(5) 0.000 0.005(4) 0.000
O14 0.027(5) 0.010(4) 0.022(5) 0.000 0.006(4) 0.000
O15 0.030(4) 0.014(3) 0.018(3) 0.003(3) -0.004(3) 0.001(3)
O16 0.037(4) 0.016(3) 0.020(4) 0.002(3) 0.003(3) 0.002(3)
O17 0.036(6) 0.012(4) 0.023(5) 0.000 0.011(4) 0.000
O18 0.023(4) 0.022(3) 0.025(4) -0.003(3) 0.003(3) -0.001(3)
O19 0.043(4) 0.017(3) 0.025(4) 0.001(3) 0.003(3) -0.006(3)
O20 0.024(3) 0.014(3) 0.023(4) 0.000(3) 0.000(3) 0.000(3)
O21 0.034(6) 0.014(4) 0.018(5) 0.000 0.003(4) 0.000
O22 0.023(5) 0.027(5) 0.026(5) 0.000 0.008(4) 0.000
O23 0.043(4) 0.019(3) 0.018(3) 0.004(3) -0.001(3) 0.005(3)
O24 0.033(4) 0.038(4) 0.031(4) 0.000(4) -0.005(3) 0.013(4)
O25 0.048(5) 0.027(4) 0.036(4) 0.007(3) 0.015(4) -0.008(4)
O26 0.062(7) 0.005(4) 0.021(5) 0.000 -0.003(5) 0.000
O27 0.051(5) 0.022(4) 0.023(4) 0.007(3) 0.007(3) -0.002(3)
O28 0.018(5) 0.024(5) 0.042(6) 0.000 -0.005(5) 0.000
O29 0.027(4) 0.025(4) 0.036(4) 0.001(3) 0.012(3) -0.002(3)
O30 0.042(5) 0.052(5) 0.049(5) 0.004(4) 0.006(4) 0.013(4)
O31 0.075(6) 0.025(4) 0.048(5) 0.008(4) 0.017(5) -0.003(4)
O32 0.023(6) 0.047(7) 0.046(7) 0.000 0.003(5) 0.000
O33 0.063(5) 0.021(4) 0.026(4) 0.007(3) 0.004(4) -0.002(4)
O1W 0.049(5) 0.038(5) 0.034(5) -0.003(4) 0.004(4) 0.009(4)
O2W 0.059(8) 0.020(6) 0.066(9) 0.000 -0.001(7) 0.000
O3W 0.083(7) 0.053(6) 0.033(5) -0.009(4) -0.008(5) 0.020(5)
O4W 0.065(6) 0.064(6) 0.040(5) -0.003(5) 0.005(5) 0.025(5)
O5W 0.083(8) 0.044(6) 0.083(8) -0.007(5) 0.025(6) -0.021(5)
O6W 0.065(6) 0.053(6) 0.062(6) 0.009(5) 0.017(5) 0.027(5)
O7W 0.092(8) 0.037(5) 0.055(6) -0.002(5) -0.010(6) 0.002(5)
O8W 0.097(8) 0.060(6) 0.030(5) 0.005(5) 0.014(5) 0.014(6)
O9W 0.088(12) 0.093(13) 0.054(10) 0.000 0.018(9) 0.000
O10W 0.097(8) 0.045(5) 0.101(8) -0.052(6) 0.075(7) -0.054(6)
O11W 0.082(8) 0.086(9) 0.080(8) 0.029(7) -0.014(7) -0.026(7)
O12W 0.138(12) 0.102(10) 0.092(10) 0.016(8) 0.066(9) 0.028(9)
O13W 0.113(16) 0.088(14) 0.143(19) 0.000 0.077(15) 0.000
O14W 0.107(12) 0.103(12) 0.33(3) -0.015(15) 0.121(16) -0.049(10)
O15W 0.088(15) 0.28(4) 0.089(16) 0.000 0.028(13) 0.000
O16W 0.159(16) 0.162(18) 0.160(17) 0.057(14) 0.063(14) 0.076(14)

loop_
_atom_type_symbol
_atom_type_description
_atom_type_scat_dispersion_real
_atom_type_scat_dispersion_imag
_atom_type_scat_source
O O 0.0106 0.0060 'International Tables Vol C Tables 4.2.6.8 and 6.1.1.4'
H H 0.0000 0.0000 'International Tables Vol C Tables 4.2.6.8 and 6.1.1.4'
K K 0.2009 0.2494 'International Tables Vol C Tables 4.2.6.8 and 6.1.1.4'
Ni Ni 0.3393 1.1124 'International Tables Vol C Tables 4.2.6.8 and 6.1.1.4'
Nb Nb -2.0727 0.6215 'International Tables Vol C Tables 4.2.6.8 and 6.1.1.4'
Na Na 0.0362 0.0249 'International Tables Vol C Tables 4.2.6.8 and 6.1.1.4'

loop_
_geom_angle_atom_site_label_1
_geom_angle_atom_site_label_2
_geom_angle_atom_site_label_3
_geom_angle
_geom_angle_site_symmetry_1
_geom_angle_site_symmetry_3
Ni1 Nb1 Nb3 117.71(4) 2_755 .
Ni1 Nb1 Nb3 117.77(4) . .
Ni1 Nb1 Ni1 86.08(4) . 2_755
O1 Nb1 Nb3 122.9(2) . .
O1 Nb1 Ni1 43.51(4) . .
O1 Nb1 Ni1 43.41(4) . 2_755
O1 Nb1 O17 77.0(3) . .
O4 Nb1 Nb3 134.1(2) . .
O4 Nb1 Ni1 95.0(2) . .
O4 Nb1 Ni1 94.3(2) . 2_755
O4 Nb1 O1 103.1(3) . .
O4 Nb1 O9 102.6(3) . .
O4 Nb1 O12 101.3(3) . .
O4 Nb1 O16 101.2(3) . .
O4 Nb1 O17 179.4(2) . .
O9 Nb1 Nb3 85.15(19) . .
O9 Nb1 Ni1 42.03(19) . .
O9 Nb1 Ni1 125.96(19) . 2_755
O9 Nb1 O1 82.66(19) . .
O9 Nb1 O12 154.2(3) . .
O9 Nb1 O17 78.0(2) . .
O12 Nb1 Nb3 85.31(19) . .
O12 Nb1 Ni1 125.92(19) . .
O12 Nb1 Ni1 41.91(19) . 2_755
O12 Nb1 O1 82.5(2) . .
O12 Nb1 O17 78.1(2) . .
O16 Nb1 Nb3 32.8(2) . .
O16 Nb1 Ni1 134.4(2) . .
O16 Nb1 Ni1 133.9(2) . 2_755
O16 Nb1 O1 155.7(3) . .
O16 Nb1 O9 92.6(3) . .
O16 Nb1 O12 92.3(3) . .
O16 Nb1 O17 78.7(3) . .
O17 Nb1 Nb3 45.92(15) . .
O17 Nb1 Ni1 85.30(12) . 2_755
O17 Nb1 Ni1 85.41(12) . .
Nb3 Nb2 Nb3 60.30(3) . 2_755
Ni1 Nb2 Nb3 116.41(4) . .
Ni1 Nb2 Nb3 116.48(4) . 2_755
O9 Nb2 Nb3 123.02(19) . 2_755
O9 Nb2 Nb3 84.07(19) . .
O9 Nb2 Ni1 41.47(19) . .
O9 Nb2 O12 80.3(3) . 2_755
O9 Nb2 O17 77.4(2) . .
O12 Nb2 Nb3 84.22(19) 2_755 2_755
O12 Nb2 Nb3 123.1(2) 2_755 .
O12 Nb2 Ni1 41.46(19) 2_755 .
O12 Nb2 O17 77.5(3) 2_755 .
O17 Nb2 Nb3 45.73(15) . .
O17 Nb2 Nb3 45.72(15) . 2_755
O17 Nb2 Ni1 84.8(2) . .
O19 Nb2 Nb3 82.9(2) 2_755 .
O19 Nb2 Nb3 32.8(2) 2_755 2_755
O19 Nb2 Ni1 130.7(2) 2_755 .
O19 Nb2 O9 155.3(3) 2_755 .
O19 Nb2 O12 89.5(3) 2_755 2_755
O19 Nb2 O17 78.5(3) 2_755 .
O23 Nb2 Nb3 83.0(2) . 2_755
O23 Nb2 Nb3 33.0(2) . .
O23 Nb2 Ni1 130.6(2) . .
O23 Nb2 O9 89.3(3) . .
O23 Nb2 O12 155.5(3) . 2_755
O23 Nb2 O17 78.7(3) . .
O23 Nb2 O19 91.0(3) . 2_755
O24 Nb2 Nb3 136.0(3) . 2_755
O24 Nb2 Nb3 135.8(3) . .
O24 Nb2 Ni1 92.8(3) . .
O24 Nb2 O9 100.8(3) . .
O24 Nb2 O12 100.9(3) . 2_755
O24 Nb2 O17 177.7(3) . .
O24 Nb2 O19 103.2(3) . 2_755
O24 Nb2 O23 102.8(3) . .
Nb1 Nb3 Nb2 60.77(2) . 2_755
Nb1 Nb3 Nb2 60.76(3) . .
Nb1 Nb3 Nb3 91.02(2) . 2_755
Nb1 Nb3 K2 105.30(5) . 7_755
Nb1 Nb3 K3 148.54(9) . 7_755
Nb2 Nb3 Nb2 90.04(3) . 2_755
Nb2 Nb3 Nb3 59.84(3) 2_755 2_755
Nb2 Nb3 Nb3 59.86(3) . 2_755
Nb2 Nb3 K2 142.08(6) 2_755 7_755
Nb2 Nb3 K2 114.67(6) . 7_755
Nb2 Nb3 K3 149.43(8) 2_755 7_755
Nb2 Nb3 K3 100.52(9) . 7_755
Nb3 Nb3 K2 157.42(6) 2_755 7_755
Nb3 Nb3 K3 101.00(9) 2_755 7_755
K3 Nb3 K2 57.17(9) 7_755 7_755
O16 Nb3 Nb1 31.56(19) . .
O16 Nb3 Nb2 81.29(19) . 2_755
O16 Nb3 Nb2 81.6(2) . .
O16 Nb3 Nb3 122.58(19) . 2_755
O16 Nb3 K2 74.94(19) . 7_755
O16 Nb3 K3 128.4(2) . 7_755
O16 Nb3 O17 77.1(2) . .
O16 Nb3 O23 86.0(3) . .
O17 Nb3 Nb1 45.56(15) . .
O17 Nb3 Nb2 45.02(2) . 2_755
O17 Nb3 Nb2 45.03(2) . .
O17 Nb3 Nb3 45.46(15) . 2_755
O17 Nb3 K2 147.93(14) . 7_755
O17 Nb3 K3 138.10(14) . 7_755
O19 Nb3 Nb1 80.06(19) . .
O19 Nb3 Nb2 32.2(2) . 2_755
O19 Nb3 Nb2 122.2(2) . .
O19 Nb3 Nb3 82.0(2) . 2_755
O19 Nb3 K2 115.7(2) . 7_755
O19 Nb3 K3 130.1(2) . 7_755
O19 Nb3 O16 85.6(3) . .
O19 Nb3 O17 77.1(2) . .
O19 Nb3 O23 154.0(3) . .
O23 Nb3 Nb1 79.91(19) . .
O23 Nb3 Nb2 121.97(19) . 2_755
O23 Nb3 Nb2 31.98(19) . .
O23 Nb3 Nb3 81.9(2) . 2_755
O23 Nb3 K2 85.7(2) . 7_755
O23 Nb3 K3 73.3(2) . 7_755
O23 Nb3 O17 76.95(19) . .
O26 Nb3 Nb1 123.4(2) . .
O26 Nb3 Nb2 80.88(15) . 2_755
O26 Nb3 Nb2 80.90(15) . .
O26 Nb3 Nb3 32.3(2) . 2_755
O26 Nb3 K2 129.1(2) . 7_755
O26 Nb3 K3 72.7(2) . 7_755
O26 Nb3 O16 154.9(3) . .
O26 Nb3 O17 77.8(3) . .
O26 Nb3 O19 88.6(2) . .
O26 Nb3 O23 88.6(2) . .
O33 Nb3 Nb1 135.5(3) . .
O33 Nb3 Nb2 135.7(3) . 2_755
O33 Nb3 Nb2 134.2(3) . .
O33 Nb3 Nb3 133.5(3) . 2_755
O33 Nb3 K2 32.6(3) . 7_755
O33 Nb3 K3 40.6(3) . 7_755
O33 Nb3 O16 103.9(3) . .
O33 Nb3 O17 178.7(3) . .
O33 Nb3 O19 103.7(3) . .
O33 Nb3 O23 102.3(3) . .
O33 Nb3 O26 101.1(3) . .
Nb4 Nb4 Nb5 60.126(17) 6_565 .
Nb4 Nb4 K1 90.18(5) 6_565 .
Nb4 Nb4 K5 65.26(4) 6_565 5_765
Nb5 Nb4 K1 146.42(5) . .
Nb5 Nb4 K5 79.60(7) . 5_765
Ni2 Nb4 Nb4 119.91(3) . 6_565
Ni2 Nb4 Nb5 115.57(4) . .
Ni2 Nb4 Ni3 61.88(3) . .
Ni2 Nb4 K1 91.94(4) . .
Ni2 Nb4 K5 164.77(8) . 5_765
Ni3 Nb4 Nb4 58.03(2) . 6_565
Ni3 Nb4 Nb5 85.29(4) . .
Ni3 Nb4 K1 91.92(5) . .
Ni3 Nb4 K5 121.18(5) . 5_765
K1 Nb4 K5 73.34(8) . 5_765
O3 Nb4 Nb4 87.70(16) . 6_565
O3 Nb4 Nb5 126.39(17) . .
O3 Nb4 Ni2 43.71(17) . .
O3 Nb4 Ni3 41.44(16) . .
O3 Nb4 K1 61.43(17) . .
O3 Nb4 K5 126.95(18) . 5_765
O3 Nb4 O8 81.3(3) . .
O5 Nb4 Nb4 132.4(2) . 6_565
O5 Nb4 Nb5 134.9(2) . .
O5 Nb4 Ni2 94.6(2) . .
O5 Nb4 Ni3 139.7(2) . .
O5 Nb4 K1 54.4(2) . .
O5 Nb4 K5 73.9(2) . 5_765
O5 Nb4 O3 98.6(3) . .
O5 Nb4 O7 104.8(3) . .
O5 Nb4 O8 177.8(3) . .
O5 Nb4 O14 100.2(3) . .
O5 Nb4 O18 101.9(3) . .
O7 Nb4 Nb4 122.79(18) . 6_565
O7 Nb4 Nb5 81.88(18) . .
O7 Nb4 Ni2 41.10(18) . .
O7 Nb4 Ni3 79.36(18) . .
O7 Nb4 K1 130.51(18) . .
O7 Nb4 K5 150.7(2) . 5_765
O7 Nb4 O3 82.3(2) . .
O7 Nb4 O8 77.4(2) . .
O8 Nb4 Nb4 45.39(15) . 6_565
O8 Nb4 Nb5 45.3(2) . .
O8 Nb4 Ni2 86.92(18) . .
O8 Nb4 Ni3 40.0(2) . .
O8 Nb4 K1 123.99(19) . .
O8 Nb4 K5 104.39(17) . 5_765
O14 Nb4 Nb4 32.6(2) . 6_565
O14 Nb4 Nb5 84.8(2) . .
O14 Nb4 Ni2 131.3(3) . .
O14 Nb4 Ni3 77.8(3) . .
O14 Nb4 K1 62.0(2) . .
O14 Nb4 K5 44.7(3) . 5_765
O14 Nb4 O3 88.1(3) . .
O14 Nb4 O7 154.3(3) . .
O14 Nb4 O8 77.7(3) . .
O18 Nb4 Nb4 81.6(2) . 6_565
O18 Nb4 Nb5 33.1(2) . .
O18 Nb4 Ni2 129.4(2) . .
O18 Nb4 Ni3 118.4(2) . .
O18 Nb4 K1 136.1(2) . .
O18 Nb4 K5 64.0(2) . 5_765
O18 Nb4 O3 159.0(3) . .
O18 Nb4 O7 88.3(3) . .
O18 Nb4 O8 78.3(3) . .
O18 Nb4 O14 92.4(3) . .
Nb4 Nb5 Nb4 59.75(3) 6_565 .
Nb4 Nb5 Nb6 91.40(4) 6_565 .
Nb4 Nb5 Nb6 61.64(3) 6_565 6_565
Nb4 Nb5 Nb6 61.64(3) . .
Nb4 Nb5 Nb6 91.40(4) . 6_565
Nb6 Nb5 Nb6 60.19(4) 6_565 .
O8 Nb5 Nb4 45.17(15) . 6_565
O8 Nb5 Nb4 45.17(15) . .
O8 Nb5 Nb6 46.23(15) . 6_565
O8 Nb5 Nb6 46.23(15) . .
O18 Nb5 Nb4 31.73(19) 6_565 6_565
O18 Nb5 Nb4 31.73(19) . .
O18 Nb5 Nb4 80.34(19) 6_565 .
O18 Nb5 Nb4 80.34(19) . 6_565
O18 Nb5 Nb6 123.12(19) 6_565 .
O18 Nb5 Nb6 123.12(19) . 6_565
O18 Nb5 Nb6 81.90(19) 6_565 6_565
O18 Nb5 Nb6 81.90(19) . .
O18 Nb5 O8 76.9(2) 6_565 .
O18 Nb5 O8 76.9(2) . .
O18 Nb5 O18 86.5(4) . 6_565
O29 Nb5 Nb4 81.8(2) . .
O29 Nb5 Nb4 123.1(2) . 6_565
O29 Nb5 Nb4 81.8(2) 6_565 6_565
O29 Nb5 Nb4 123.1(2) 6_565 .
O29 Nb5 Nb6 31.7(2) 6_565 6_565
O29 Nb5 Nb6 80.9(2) 6_565 .
O29 Nb5 Nb6 31.7(2) . .
O29 Nb5 Nb6 80.9(2) . 6_565
O29 Nb5 O8 77.9(3) . .
O29 Nb5 O8 77.9(3) 6_565 .
O29 Nb5 O18 87.6(3) 6_565 6_565
O29 Nb5 O18 154.8(3) . 6_565
O29 Nb5 O18 87.6(3) . .
O29 Nb5 O18 154.8(3) 6_565 .
O29 Nb5 O29 87.4(4) 6_565 .
O32 Nb5 Nb4 134.9(3) . .
O32 Nb5 Nb4 134.9(3) . 6_565
O32 Nb5 Nb6 133.7(3) . .
O32 Nb5 Nb6 133.7(3) . 6_565
O32 Nb5 O8 179.8(4) . .
O32 Nb5 O18 103.2(3) . .
O32 Nb5 O18 103.2(3) . 6_565
O32 Nb5 O29 102.0(3) . 6_565
O32 Nb5 O29 102.0(3) . .
Nb5 Nb6 Nb6 59.905(18) . 6_565
Ni2 Nb6 Nb5 115.27(4) . .
Ni2 Nb6 Nb6 119.56(3) . 6_565
Ni2 Nb6 Ni3 61.51(3) . .
Ni3 Nb6 Nb5 84.72(4) . .
Ni3 Nb6 Nb6 58.05(2) . 6_565
O2 Nb6 Nb5 125.13(17) . .
O2 Nb6 Nb6 86.99(17) . 6_565
O2 Nb6 Ni2 43.64(18) . .
O2 Nb6 Ni3 40.72(17) . .
O2 Nb6 O8 80.1(3) . .
O7 Nb6 Nb5 81.63(18) . .
O7 Nb6 Nb6 122.21(18) . 6_565
O7 Nb6 Ni2 41.05(18) . .
O7 Nb6 Ni3 78.55(18) . .
O7 Nb6 O2 81.9(3) . .
O7 Nb6 O8 76.2(2) . .
O8 Nb6 Nb5 45.1(2) . .
O8 Nb6 Nb6 46.04(14) . 6_565
O8 Nb6 Ni2 86.01(17) . .
O8 Nb6 Ni3 39.6(2) . .
O22 Nb6 Nb5 83.2(3) . .
O22 Nb6 Nb6 31.3(2) . 6_565
O22 Nb6 Ni2 131.7(3) . .
O22 Nb6 Ni3 77.7(3) . .
O22 Nb6 O2 88.6(3) . .
O22 Nb6 O7 152.8(3) . .
O22 Nb6 O8 77.1(3) . .
O25 Nb6 Nb5 134.0(3) . .
O25 Nb6 Nb6 133.9(3) . 6_565
O25 Nb6 Ni2 94.6(3) . .
O25 Nb6 Ni3 141.2(3) . .
O25 Nb6 O2 100.7(3) . .
O25 Nb6 O7 103.9(3) . .
O25 Nb6 O8 179.2(3) . .
O25 Nb6 O22 102.9(4) . .
O25 Nb6 O29 101.5(3) . .
O29 Nb6 Nb5 32.5(2) . .
O29 Nb6 Nb6 81.2(2) . 6_565
O29 Nb6 Ni2 128.9(2) . .
O29 Nb6 Ni3 117.2(2) . .
O29 Nb6 O2 157.2(3) . .
O29 Nb6 O7 87.9(3) . .
O29 Nb6 O8 77.6(3) . .
O29 Nb6 O22 91.3(3) . .
Nb7 Nb7 K1 90.03(5) 6_565 .
Nb7 Nb7 K5 63.12(4) 6_565 .
Nb9 Nb7 Nb7 59.934(17) . 6_565
Nb9 Nb7 K1 145.68(5) . .
Nb9 Nb7 K5 74.46(9) . .
Ni2 Nb7 Nb7 119.75(3) . 6_565
Ni2 Nb7 Nb9 116.03(4) . .
Ni2 Nb7 Ni3 61.85(3) . .
Ni2 Nb7 K1 92.41(4) . .
Ni2 Nb7 K5 169.42(9) . .
Ni3 Nb7 Nb7 57.90(2) . 6_565
Ni3 Nb7 Nb9 85.48(4) . .
Ni3 Nb7 K1 92.25(4) . .
Ni3 Nb7 K5 119.97(5) . .
K1 Nb7 K5 77.23(9) . .
O3 Nb7 Nb7 87.48(16) . 6_565
O3 Nb7 Nb9 126.57(17) . .
O3 Nb7 Ni2 43.78(17) . .
O3 Nb7 Ni3 41.37(16) . .
O3 Nb7 K1 61.88(17) . .
O3 Nb7 K5 129.56(19) . .
O3 Nb7 O11 81.5(3) . .
O6 Nb7 Nb7 131.9(2) . 6_565
O6 Nb7 Nb9 134.5(2) . .
O6 Nb7 Ni2 95.2(2) . .
O6 Nb7 Ni3 139.9(2) . .
O6 Nb7 K1 54.0(2) . .
O6 Nb7 K5 77.1(2) . .
O6 Nb7 O3 99.0(3) . .
O6 Nb7 O10 105.2(3) . .
O6 Nb7 O11 176.9(3) . .
O6 Nb7 O13 99.9(3) . .
O6 Nb7 O20 101.7(3) . .
O10 Nb7 Nb7 122.93(18) . 6_565
O10 Nb7 Nb9 82.38(18) . .
O10 Nb7 Ni2 41.21(18) . .
O10 Nb7 Ni3 79.60(18) . .
O10 Nb7 K1 130.92(19) . .
O10 Nb7 K5 147.6(2) . .
O10 Nb7 O3 82.6(2) . .
O10 Nb7 O11 77.9(2) . .
O11 Nb7 Nb7 45.02(15) . 6_565
O11 Nb7 Nb9 45.2(2) . .
O11 Nb7 Ni2 87.27(19) . .
O11 Nb7 Ni3 40.3(2) . .
O11 Nb7 K1 124.09(18) . .
O11 Nb7 K5 100.24(19) . .
O13 Nb7 Nb7 32.4(2) . 6_565
O13 Nb7 Nb9 84.9(2) . .
O13 Nb7 Ni2 130.3(3) . .
O13 Nb7 Ni3 76.9(2) . .
O13 Nb7 K1 61.3(2) . .
O13 Nb7 K5 46.0(3) . .
O13 Nb7 O3 87.0(3) . .
O13 Nb7 O10 154.0(3) . .
O13 Nb7 O11 77.0(3) . .
O20 Nb7 Nb7 80.73(18) . 6_565
O20 Nb7 Nb9 32.81(19) . .
O20 Nb7 Ni2 130.7(2) . .
O20 Nb7 Ni3 118.3(2) . .
O20 Nb7 K1 134.6(2) . .
O20 Nb7 K5 58.9(2) . .
O20 Nb7 O3 159.2(3) . .
O20 Nb7 O10 89.5(3) . .
O20 Nb7 O11 78.0(3) . .
O20 Nb7 O13 92.0(3) . .
Nb8 Nb8 Nb9 60.116(18) 6_565 .
Nb8 Nb8 K6 107.71(8) 6_565 .
Nb9 Nb8 K6 118.10(8) . .
Ni2 Nb8 Nb8 119.69(3) . 6_565
Ni2 Nb8 Nb9 115.33(4) . .
Ni2 Nb8 Ni3 61.74(3) . .
Ni2 Nb8 K6 120.87(9) . .
Ni3 Nb8 Nb8 57.95(2) . 6_565
Ni3 Nb8 Nb9 84.84(4) . .
Ni3 Nb8 K6 144.16(9) . .
O2 Nb8 Nb8 87.03(17) . 6_565
O2 Nb8 Nb9 125.45(17) . .
O2 Nb8 Ni2 43.79(18) . .
O2 Nb8 Ni3 40.93(17) . .
O2 Nb8 K6 112.64(19) . .
O2 Nb8 O11 80.8(3) . .
O10 Nb8 Nb8 122.37(17) . 6_565
O10 Nb8 Nb9 81.38(18) . .
O10 Nb8 Ni2 41.36(18) . .
O10 Nb8 Ni3 78.98(17) . .
O10 Nb8 K6 128.63(19) . .
O10 Nb8 O2 82.4(3) . .
O10 Nb8 O11 76.3(2) . .
O11 Nb8 Nb8 46.08(15) . 6_565
O11 Nb8 Nb9 44.8(2) . .
O11 Nb8 Ni2 86.45(17) . .
O11 Nb8 Ni3 40.1(2) . .
O11 Nb8 K6 151.62(17) . .
O15 Nb8 Nb8 81.35(18) . 6_565
O15 Nb8 Nb9 32.22(18) . .
O15 Nb8 Ni2 128.6(2) . .
O15 Nb8 Ni3 117.04(19) . .
O15 Nb8 K6 89.7(2) . .
O15 Nb8 O2 157.2(3) . .
O15 Nb8 O10 87.3(3) . .
O15 Nb8 O11 77.0(3) . .
O21 Nb8 Nb8 31.3(2) . 6_565
O21 Nb8 Nb9 82.9(3) . .
O21 Nb8 Ni2 132.5(3) . .
O21 Nb8 Ni3 78.1(3) . .
O21 Nb8 K6 78.1(2) . .
O21 Nb8 O2 89.3(3) . .
O21 Nb8 O10 153.2(3) . .
O21 Nb8 O11 77.2(3) . .
O21 Nb8 O15 90.8(3) . .
O27 Nb8 Nb8 134.6(2) . 6_565
O27 Nb8 Nb9 133.5(3) . .
O27 Nb8 Ni2 94.1(2) . .
O27 Nb8 Ni3 141.6(3) . .
O27 Nb8 K6 28.3(2) . .
O27 Nb8 O2 100.8(3) . .
O27 Nb8 O10 103.0(3) . .
O27 Nb8 O11 178.2(3) . .
O27 Nb8 O15 101.3(3) . .
O27 Nb8 O21 103.6(3) . .
Nb7 Nb9 Nb7 60.13(3) . 6_565
Nb7 Nb9 Nb8 61.25(3) 6_565 6_565
Nb7 Nb9 Nb8 91.04(4) . 6_565
Nb7 Nb9 Nb8 91.04(4) 6_565 .
Nb7 Nb9 Nb8 61.25(3) . .
Nb7 Nb9 K2 106.55(5) 6_565 6_565
Nb7 Nb9 K2 144.63(6) . 6_565
Nb7 Nb9 K3 148.70(3) 6_565 .
Nb7 Nb9 K3 148.70(3) . .
Nb8 Nb9 Nb8 59.77(4) . 6_565
Nb8 Nb9 K2 111.68(5) 6_565 6_565
Nb8 Nb9 K2 153.78(6) . 6_565
Nb8 Nb9 K3 97.65(9) . .
Nb8 Nb9 K3 97.65(9) 6_565 .
K3 Nb9 K2 57.42(9) . 6_565
O11 Nb9 Nb7 45.13(15) . 6_565
O11 Nb9 Nb7 45.13(15) . .
O11 Nb9 Nb8 45.91(16) . 6_565
O11 Nb9 Nb8 45.91(16) . .
O11 Nb9 K2 147.52(6) . 6_565
O11 Nb9 K3 135.5(2) . .
O15 Nb9 Nb7 81.19(18) . .
O15 Nb9 Nb7 81.19(18) 6_565 6_565
O15 Nb9 Nb7 122.62(19) 6_565 .
O15 Nb9 Nb7 122.63(19) . 6_565
O15 Nb9 Nb8 31.59(19) . .
O15 Nb9 Nb8 31.59(19) 6_565 6_565
O15 Nb9 Nb8 80.6(2) 6_565 .
O15 Nb9 Nb8 80.6(2) . 6_565
O15 Nb9 K2 83.0(2) 6_565 6_565
O15 Nb9 K2 127.61(19) . 6_565
O15 Nb9 K3 70.8(2) 6_565 .
O15 Nb9 K3 70.8(2) . .
O15 Nb9 O11 77.5(2) 6_565 .
O15 Nb9 O11 77.5(2) . .
O15 Nb9 O15 87.4(4) . 6_565
O15 Nb9 O20 87.9(3) 6_565 6_565
O15 Nb9 O20 154.4(3) . 6_565
O15 Nb9 O20 87.9(3) . .
O15 Nb9 O20 154.4(3) 6_565 .
O20 Nb9 Nb7 31.76(19) 6_565 6_565
O20 Nb9 Nb7 31.76(19) . .
O20 Nb9 Nb7 80.19(18) . 6_565
O20 Nb9 Nb7 80.19(19) 6_565 .
O20 Nb9 Nb8 122.80(19) 6_565 .
O20 Nb9 Nb8 82.27(19) 6_565 6_565
O20 Nb9 Nb8 122.80(19) . 6_565
O20 Nb9 Nb8 82.27(19) . .
O20 Nb9 K2 76.67(19) 6_565 6_565
O20 Nb9 K2 119.2(2) . 6_565
O20 Nb9 K3 130.67(19) . .
O20 Nb9 K3 130.67(19) 6_565 .
O20 Nb9 O11 76.9(2) 6_565 .
O20 Nb9 O11 76.9(2) . .
O20 Nb9 O20 85.5(4) 6_565 .
O28 Nb9 Nb7 135.8(3) . .
O28 Nb9 Nb7 135.8(3) . 6_565
O28 Nb9 Nb8 133.1(3) . 6_565
O28 Nb9 Nb8 133.1(3) . .
O28 Nb9 K2 32.74(9) . 6_565
O28 Nb9 K3 43.1(4) . .
O28 Nb9 O11 178.6(4) . .
O28 Nb9 O15 101.5(3) . 6_565
O28 Nb9 O15 101.5(3) . .
O28 Nb9 O20 104.1(3) . .
O28 Nb9 O20 104.1(3) . 6_565
Nb1 Ni1 Nb1 67.44(4) . 2_755
Nb1 Ni1 Nb2 64.86(3) . .
Nb1 Ni1 Nb2 64.82(3) 2_755 .
Nb1 Ni1 K1 86.19(4) 2_755 .
Nb1 Ni1 K1 86.27(4) . .
Nb2 Ni1 K1 144.72(6) . .
O1 Ni1 Nb1 41.75(13) . 2_755
O1 Ni1 Nb1 41.85(13) . .
O1 Ni1 Nb2 85.6(2) . .
O1 Ni1 K1 59.1(2) . .
O5 Ni1 Nb1 136.05(19) 2_755 .
O5 Ni1 Nb1 85.67(19) 2_755 2_755
O5 Ni1 Nb2 134.13(19) 2_755 .
O5 Ni1 K1 56.73(19) 2_755 .
O5 Ni1 O1 95.1(2) 2_755 .
O5 Ni1 O9 170.7(3) 2_755 .
O5 Ni1 O12 95.3(3) 2_755 2_755
O5 Ni1 O30 92.1(3) 2_755 .
O6 Ni1 Nb1 135.07(19) . 2_755
O6 Ni1 Nb1 85.32(18) . .
O6 Ni1 Nb2 134.68(19) . .
O6 Ni1 K1 55.86(18) . .
O6 Ni1 O1 94.3(2) . .
O6 Ni1 O5 91.1(3) . 2_755
O6 Ni1 O9 95.8(3) . .
O6 Ni1 O12 170.5(3) . 2_755
O6 Ni1 O30 92.9(3) . .
O9 Ni1 Nb1 85.05(18) . 2_755
O9 Ni1 Nb1 39.02(18) . .
O9 Ni1 Nb2 39.76(19) . .
O9 Ni1 K1 122.97(19) . .
O9 Ni1 O1 78.2(3) . .
O12 Ni1 Nb1 85.16(19) 2_755 .
O12 Ni1 Nb1 39.01(19) 2_755 2_755
O12 Ni1 Nb2 39.81(18) 2_755 .
O12 Ni1 K1 122.81(19) 2_755 .
O12 Ni1 O1 78.2(3) 2_755 .
O12 Ni1 O9 77.1(3) 2_755 .
O30 Ni1 Nb1 131.8(3) . .
O30 Ni1 Nb1 131.9(3) . 2_755
O30 Ni1 Nb2 84.1(3) . .
O30 Ni1 K1 131.1(3) . .
O30 Ni1 O1 169.7(3) . .
O30 Ni1 O9 93.8(3) . .
O30 Ni1 O12 93.9(3) . 2_755
Nb4 Ni2 Nb6 67.51(3) . .
Nb7 Ni2 Nb4 84.30(4) . .
Nb7 Ni2 Nb6 120.68(4) . .
Nb8 Ni2 Nb4 120.39(4) . .
Nb8 Ni2 Nb6 83.27(4) . .
Nb8 Ni2 Nb7 67.38(3) . .
O2 Ni2 Nb4 88.49(17) . .
O2 Ni2 Nb6 42.39(17) . .
O2 Ni2 Nb7 88.54(17) . .
O2 Ni2 Nb8 42.27(17) . .
O3 Ni2 Nb4 42.50(16) . .
O3 Ni2 Nb6 89.42(16) . .
O3 Ni2 Nb7 42.81(15) . .
O3 Ni2 Nb8 89.37(16) . .
O3 Ni2 O2 80.7(2) . .
O4 Ni2 Nb4 87.21(19) . .
O4 Ni2 Nb6 138.5(2) . .
O4 Ni2 Nb7 86.8(2) . .
O4 Ni2 Nb8 138.1(2) . .
O4 Ni2 O2 174.0(3) . .
O4 Ni2 O3 93.2(2) . .
O4 Ni2 O7 99.0(3) . .
O4 Ni2 O10 98.1(3) . .
O4 Ni2 O31 91.9(3) . .
O7 Ni2 Nb4 40.69(18) . .
O7 Ni2 Nb6 40.77(18) . .
O7 Ni2 Nb7 123.60(18) . .
O7 Ni2 Nb8 122.70(18) . .
O7 Ni2 O2 80.4(2) . .
O7 Ni2 O3 80.8(2) . .
O7 Ni2 O10 155.5(3) . .
O7 Ni2 O31 97.5(3) . .
O10 Ni2 Nb4 123.37(18) . .
O10 Ni2 Nb6 123.08(18) . .
O10 Ni2 Nb7 40.40(17) . .
O10 Ni2 Nb8 41.10(18) . .
O10 Ni2 O2 80.7(2) . .
O10 Ni2 O3 80.9(2) . .
O10 Ni2 O31 99.4(3) . .
O31 Ni2 Nb4 137.0(3) . .
O31 Ni2 Nb6 86.1(3) . .
O31 Ni2 Nb7 138.7(3) . .
O31 Ni2 Nb8 87.5(3) . .
O31 Ni2 O2 94.1(3) . .
O31 Ni2 O3 174.8(3) . .
Nb4 Ni3 Nb4 63.94(4) . 6_565
Nb4 Ni3 Nb7 115.28(5) . 6_565
Nb4 Ni3 Nb7 82.20(3) . .
Nb4 Ni3 Nb7 82.20(3) 6_565 6_565
Nb4 Ni3 Nb7 115.28(5) 6_565 .
Nb4 Ni3 Nb8 115.97(2) 6_565 6_565
Nb4 Ni3 Nb8 115.97(2) . .
Nb4 Ni3 Nb8 179.05(6) 6_565 .
Nb4 Ni3 Nb8 179.05(6) . 6_565
Nb7 Ni3 Nb7 64.20(4) . 6_565
Nb7 Ni3 Nb8 98.64(5) 6_565 .
Nb7 Ni3 Nb8 65.56(3) 6_565 6_565
Nb7 Ni3 Nb8 65.56(3) . .
Nb7 Ni3 Nb8 98.64(5) . 6_565
Nb8 Ni3 Nb8 64.09(4) 6_565 .
O2 Ni3 Nb4 138.74(19) . 6_565
O2 Ni3 Nb4 87.60(18) . .
O2 Ni3 Nb4 87.60(18) 6_565 6_565
O2 Ni3 Nb4 138.74(19) 6_565 .
O2 Ni3 Nb7 87.45(18) 6_565 6_565
O2 Ni3 Nb7 138.77(19) . 6_565
O2 Ni3 Nb7 87.45(18) . .
O2 Ni3 Nb7 138.77(19) 6_565 .
O2 Ni3 Nb8 40.47(17) 6_565 6_565
O2 Ni3 Nb8 40.47(17) . .
O2 Ni3 Nb8 91.98(18) 6_565 .
O2 Ni3 Nb8 91.99(18) . 6_565
O2 Ni3 O2 97.1(4) . 6_565
O2 Ni3 O3 179.6(3) 6_565 .
O2 Ni3 O3 82.6(2) . .
O2 Ni3 O3 179.6(3) . 6_565
O2 Ni3 O3 82.6(2) 6_565 6_565
O3 Ni3 Nb4 41.19(16) 6_565 6_565
O3 Ni3 Nb4 92.60(17) 6_565 .
O3 Ni3 Nb4 92.60(17) . 6_565
O3 Ni3 Nb4 41.19(16) . .
O3 Ni3 Nb7 92.88(17) . 6_565
O3 Ni3 Nb7 41.35(16) . .
O3 Ni3 Nb7 41.36(16) 6_565 6_565
O3 Ni3 Nb7 92.88(17) 6_565 .
O3 Ni3 Nb8 139.59(17) 6_565 .
O3 Ni3 Nb8 87.81(16) . .
O3 Ni3 Nb8 87.81(16) 6_565 6_565
O3 Ni3 Nb8 139.59(17) . 6_565
O3 Ni3 O3 97.8(3) 6_565 .
O8 Ni3 Nb4 48.93(17) . 6_565
O8 Ni3 Nb4 48.93(18) . .
O8 Ni3 Nb7 131.13(18) . 6_565
O8 Ni3 Nb7 131.13(18) . .
O8 Ni3 Nb8 130.23(18) . 6_565
O8 Ni3 Nb8 130.23(18) . .
O8 Ni3 O2 90.0(2) . .
O8 Ni3 O2 90.0(2) . 6_565
O8 Ni3 O3 89.9(2) . 6_565
O8 Ni3 O3 89.9(2) . .
O8 Ni3 O11 179.8(4) . .
O11 Ni3 Nb4 130.94(18) . .
O11 Ni3 Nb4 130.94(19) . 6_565
O11 Ni3 Nb7 48.74(18) . .
O11 Ni3 Nb7 48.74(18) . 6_565
O11 Ni3 Nb8 49.91(18) . .
O11 Ni3 Nb8 49.91(18) . 6_565
O11 Ni3 O2 90.2(2) . .
O11 Ni3 O2 90.2(2) . 6_565
O11 Ni3 O3 89.9(2) . 6_565
O11 Ni3 O3 89.9(2) . .
O1 K1 K1 180.0 . 5_765
O1 K1 O3 91.76(12) . .
O1 K1 O3 91.76(12) . 2_755
O1 K1 O13 123.43(10) . .
O1 K1 O13 123.43(10) . 5_765
O1 K1 O14 122.95(11) . 5_765
O1 K1 O14 122.95(11) . .
O3 K1 K1 88.24(12) 2_755 5_765
O3 K1 K1 88.24(12) . 5_765
O3 K1 O3 176.5(2) . 2_755
O3 K1 O14 123.0(2) . 5_765
O3 K1 O14 123.0(2) 2_755 .
O3 K1 O14 54.67(19) 2_755 5_765
O3 K1 O14 54.67(19) . .
O5 K1 K1 114.79(14) . 5_765
O5 K1 K1 114.79(14) 2_755 5_765
O5 K1 O1 65.21(14) . .
O5 K1 O1 65.21(14) 2_755 .
O5 K1 O3 59.44(17) . .
O5 K1 O3 122.28(17) . 2_755
O5 K1 O3 59.44(17) 2_755 2_755
O5 K1 O3 122.28(17) 2_755 .
O5 K1 O5 130.4(3) . 2_755
O5 K1 O13 93.7(2) . 5_765
O5 K1 O13 113.4(2) 2_755 5_765
O5 K1 O13 93.7(2) 2_755 .
O5 K1 O13 113.4(2) . .
O5 K1 O14 58.12(16) 2_755 5_765
O5 K1 O14 169.8(2) . 5_765
O5 K1 O14 58.12(16) . .
O5 K1 O14 169.8(2) 2_755 .
O6 K1 K1 115.05(14) 2_755 5_765
O6 K1 K1 115.05(14) . 5_765
O6 K1 O1 64.95(14) 2_755 .
O6 K1 O1 64.95(14) . .
O6 K1 O3 60.16(17) . .
O6 K1 O3 60.17(17) 2_755 2_755
O6 K1 O3 121.57(17) . 2_755
O6 K1 O3 121.57(17) 2_755 .
O6 K1 O5 62.15(19) 2_755 .
O6 K1 O5 96.44(19) 2_755 2_755
O6 K1 O5 96.4(2) . .
O6 K1 O5 62.15(19) . 2_755
O6 K1 O6 129.9(3) 2_755 .
O6 K1 O13 58.97(16) . .
O6 K1 O13 169.1(2) . 5_765
O6 K1 O13 169.1(2) 2_755 .
O6 K1 O13 58.97(16) 2_755 5_765
O6 K1 O14 92.9(2) . 5_765
O6 K1 O14 114.2(2) . .
O6 K1 O14 92.9(2) 2_755 .
O6 K1 O14 114.2(2) 2_755 5_765
O13 K1 K1 56.57(10) 5_765 5_765
O13 K1 K1 56.57(10) . 5_765
O13 K1 O3 123.0(2) 5_765 .
O13 K1 O3 123.0(2) . 2_755
O13 K1 O3 54.67(19) . .
O13 K1 O3 54.67(19) 5_765 2_755
O13 K1 O13 113.1(2) 5_765 .
O13 K1 O14 76.7(2) . .
O13 K1 O14 76.7(2) 5_765 5_765
O13 K1 O14 68.4(2) . 5_765
O13 K1 O14 68.4(2) 5_765 .
O14 K1 K1 57.05(11) 5_765 5_765
O14 K1 K1 57.05(11) . 5_765
O14 K1 O14 114.1(2) . 5_765
Nb3 K2 Nb9 107.31(8) 7_755 .
K3 K2 Nb3 58.66(8) . 7_755
K3 K2 Nb9 57.40(11) . .
Na1 K2 Nb3 87.74(10) 7_755 7_755
Na1 K2 Nb9 88.03(10) 7_755 .
Na1 K2 K3 113.13(14) 7_755 .
O28 K2 Nb3 104.5(2) . 7_755
O28 K2 Nb9 19.87(16) . .
O28 K2 K3 47.1(2) . .
O28 K2 Na1 107.7(2) . 7_755
O28 K2 O4W 81.4(3) . 7_755
O28 K2 O6W 86.9(3) . .
O28 K2 O8W 147.8(3) . 7_755
O28 K2 O13W 77.4(4) . 1_655
O28 K2 O14W 112.1(5) . 1_655
O28 K2 O18W 129.9(5) . 1_655
O33 K2 Nb3 20.06(15) 7_755 7_755
O33 K2 Nb9 102.8(2) 7_755 .
O33 K2 K3 46.82(19) 7_755 .
O33 K2 Na1 107.3(2) 7_755 7_755
O33 K2 O28 93.8(3) 7_755 .
O33 K2 O4W 79.6(3) 7_755 7_755
O33 K2 O6W 145.2(3) 7_755 .
O33 K2 O8W 88.4(3) 7_755 7_755
O33 K2 O13W 98.4(5) 7_755 1_655
O33 K2 O14W 150.6(4) 7_755 1_655
O33 K2 O18W 65.7(5) 7_755 1_655
O4W K2 Nb3 65.37(18) 7_755 7_755
O4W K2 Nb9 66.32(19) 7_755 .
O4W K2 K3 73.0(2) 7_755 .
O4W K2 Na1 40.1(2) 7_755 7_755
O4W K2 O6W 66.1(3) 7_755 .
O4W K2 O14W 116.6(3) 7_755 1_655
O6W K2 Nb3 127.4(2) . 7_755
O6W K2 Nb9 69.29(18) . .
O6W K2 K3 122.1(2) . .
O6W K2 Na1 40.8(2) . 7_755
O6W K2 O14W 54.1(4) . 1_655
O8W K2 Nb3 70.26(19) 7_755 7_755
O8W K2 Nb9 129.2(3) 7_755 .
O8W K2 K3 124.7(2) 7_755 .
O8W K2 Na1 41.9(2) 7_755 7_755
O8W K2 O4W 67.5(3) 7_755 7_755
O8W K2 O6W 73.7(3) 7_755 .
O8W K2 O13W 134.1(4) 7_755 1_655
O8W K2 O14W 77.0(4) 7_755 1_655
O8W K2 O18W 79.9(5) 7_755 1_655
O13W K2 Nb3 117.0(5) 1_655 7_755
O13W K2 Nb9 93.6(4) 1_655 .
O13W K2 K3 89.9(3) 1_655 .
O13W K2 Na1 153.2(4) 1_655 7_755
O13W K2 O4W 158.5(4) 1_655 7_755
O13W K2 O6W 115.6(5) 1_655 .
O13W K2 O14W 75.2(5) 1_655 1_655
O13W K2 O18W 62.5(6) 1_655 1_655
O14W K2 Nb3 143.2(4) 1_655 7_755
O14W K2 Nb9 106.2(4) 1_655 .
O14W K2 K3 157.6(4) 1_655 .
O14W K2 Na1 78.6(3) 1_655 7_755
O18W K2 Nb3 72.0(4) 1_655 7_755
O18W K2 Nb9 149.8(4) 1_655 .
O18W K2 K3 101.6(4) 1_655 .
O18W K2 Na1 121.7(5) 1_655 7_755
O18W K2 O4W 132.7(5) 1_655 7_755
O18W K2 O6W 136.2(5) 1_655 .
O18W K2 O14W 86.5(6) 1_655 1_655
Nb3 K3 Nb3 117.86(17) 4_755 7_755
Nb9 K3 Nb3 118.23(8) . 7_755
Nb9 K3 Nb3 118.23(8) . 4_755
Nb9 K3 K2 65.18(10) . .
Nb9 K3 K2 65.18(10) . 6_565
K2 K3 Nb3 122.77(17) . 4_755
K2 K3 Nb3 122.77(17) 6_565 7_755
K2 K3 Nb3 64.17(7) 6_565 4_755
K2 K3 Nb3 64.17(7) . 7_755
K2 K3 K2 69.54(14) . 6_565
Na2 K3 Nb3 96.97(12) . 4_755
Na2 K3 Nb3 96.97(12) . 7_755
Na2 K3 Nb9 100.0(2) . .
Na2 K3 K2 140.19(13) . .
Na2 K3 K2 140.19(13) . 6_565
O28 K3 Nb3 109.80(13) . 4_755
O28 K3 Nb3 109.80(13) . 7_755
O28 K3 Nb9 25.4(2) . .
O28 K3 K2 47.00(15) . .
O28 K3 K2 47.00(15) . 6_565
O28 K3 Na2 125.4(3) . .
O28 K3 O2W 165.9(4) . 3
O28 K3 O3W 99.9(3) . 6_565
O28 K3 O3W 99.9(3) . .
O33 K3 Nb3 110.1(2) 7_755 4_755
O33 K3 Nb3 24.31(16) 4_755 4_755
O33 K3 Nb3 24.31(16) 7_755 7_755
O33 K3 Nb3 110.1(2) 4_755 7_755
O33 K3 Nb9 110.1(2) 4_755 .
O33 K3 Nb9 110.1(2) 7_755 .
O33 K3 K2 46.46(18) 7_755 .
O33 K3 K2 98.5(2) 4_755 .
O33 K3 K2 98.5(2) 7_755 6_565
O33 K3 K2 46.46(18) 4_755 6_565
O33 K3 Na2 121.3(2) 7_755 .
O33 K3 Na2 121.3(2) 4_755 .
O33 K3 O28 93.3(3) 7_755 .
O33 K3 O28 93.3(3) 4_755 .
O33 K3 O33 94.3(4) 4_755 7_755
O33 K3 O2W 96.2(3) 4_755 3
O33 K3 O2W 96.2(3) 7_755 3
O33 K3 O3W 162.6(3) 7_755 6_565
O33 K3 O3W 96.2(3) 7_755 .
O33 K3 O3W 162.6(3) 4_755 .
O33 K3 O3W 96.2(3) 4_755 6_565
O2W K3 Nb3 76.48(16) 3 4_755
O2W K3 Nb3 76.48(16) 3 7_755
O2W K3 Nb9 140.5(3) 3 .
O2W K3 K2 140.62(16) 3 .
O2W K3 K2 140.62(16) 3 6_565
O2W K3 Na2 40.5(3) 3 .
O3W K3 Nb3 138.3(3) 6_565 7_755
O3W K3 Nb3 76.05(19) . 7_755
O3W K3 Nb3 138.3(3) . 4_755
O3W K3 Nb3 76.05(19) 6_565 4_755
O3W K3 Nb9 79.2(2) 6_565 .
O3W K3 Nb9 79.2(2) . .
O3W K3 K2 98.9(2) 6_565 6_565
O3W K3 K2 144.3(3) . 6_565
O3W K3 K2 98.9(2) . .
O3W K3 K2 144.3(3) 6_565 .
O3W K3 Na2 41.3(2) . .
O3W K3 Na2 41.3(2) 6_565 .
O3W K3 O2W 68.8(3) . 3
O3W K3 O2W 68.8(3) 6_565 3
O3W K3 O3W 70.4(4) . 6_565
K2 K4 K2 63.20(13) 7_755 4_745
K3 K4 K2 56.45(12) 7_755 7_755
K3 K4 K2 56.45(12) 7_755 4_745
Na2 K4 K2 141.75(14) 3_444 4_745
Na2 K4 K2 141.75(14) 3_444 7_755
Na2 K4 K3 107.7(2) 3_444 7_755
O33 K4 K2 41.65(17) 6 4_745
O33 K4 K2 90.0(2) 6 7_755
O33 K4 K2 90.0(2) . 4_745
O33 K4 K2 41.65(17) . 7_755
O33 K4 K3 45.53(19) . 7_755
O33 K4 K3 45.53(19) 6 7_755
O33 K4 Na2 101.1(2) . 3_444
O33 K4 Na2 101.1(2) 6 3_444
O33 K4 O33 91.0(4) 6 .
O33 K4 O2W 73.8(3) 6 .
O33 K4 O2W 73.8(3) . .
O33 K4 O5W 84.5(3) . .
O33 K4 O5W 138.5(4) . 6
O33 K4 O5W 138.5(4) 6 .
O33 K4 O5W 84.5(3) 6 6
O33 K4 O18W 133.0(5) 6 7_655
O33 K4 O18W 64.2(4) 6 4_645
O33 K4 O18W 133.0(5) . 4_645
O33 K4 O18W 64.2(4) . 7_655
O2W K4 K2 113.4(3) . 4_745
O2W K4 K2 113.4(3) . 7_755
O2W K4 K3 68.2(3) . 7_755
O2W K4 Na2 39.4(3) . 3_444
O5W K4 K2 174.5(2) 6 7_755
O5W K4 K2 111.9(2) . 7_755
O5W K4 K2 174.5(2) . 4_745
O5W K4 K2 111.9(2) 6 4_745
O5W K4 K3 119.0(3) . 7_755
O5W K4 K3 119.0(3) 6 7_755
O5W K4 Na2 40.6(2) . 3_444
O5W K4 Na2 40.6(2) 6 3_444
O5W K4 O2W 65.4(3) . .
O5W K4 O2W 65.4(3) 6 .
O5W K4 O5W 72.8(4) . 6
O5W K4 O18W 81.1(5) . 7_655
O5W K4 O18W 140.7(5) . 4_645
O5W K4 O18W 81.1(5) 6 4_645
O5W K4 O18W 140.7(5) 6 7_655
O18W K4 K2 96.2(4) 4_645 7_755
O18W K4 K2 44.5(4) 4_645 4_745
O18W K4 K2 44.5(4) 7_655 7_755
O18W K4 K2 96.2(4) 7_655 4_745
O18W K4 K3 99.1(4) 4_645 7_755
O18W K4 K3 99.1(4) 7_655 7_755
O18W K4 Na2 121.7(4) 7_655 3_444
O18W K4 Na2 121.7(4) 4_645 3_444
O18W K4 O2W 128.1(4) 7_655 .
O18W K4 O2W 128.1(4) 4_645 .
O18W K4 O18W 103.2(9) 7_655 4_645
Nb4 K5 Nb4 49.48(7) 2_755 5_765
Nb4 K5 K1 69.26(9) 5_765 .
Nb4 K5 K1 48.07(6) 2_755 .
Nb7 K5 Nb4 114.68(13) . 5_765
Nb7 K5 Nb4 92.24(9) 6_565 5_765
Nb7 K5 Nb4 92.24(9) . 2_755
Nb7 K5 Nb4 114.68(13) 6_565 2_755
Nb7 K5 Nb7 53.75(8) . 6_565
Nb7 K5 K1 71.39(9) 6_565 .
Nb7 K5 K1 48.82(6) . .
O13 K5 Nb4 89.3(2) . 2_755
O13 K5 Nb4 89.3(2) . 5_765
O13 K5 Nb7 31.54(11) . 6_565
O13 K5 Nb7 31.54(11) . .
O13 K5 K1 41.91(17) . .
O13 K5 O14 74.9(3) . 5_765
O13 K5 O20 56.7(2) . .
O13 K5 O20 56.7(2) . 6_565
O13 K5 O11W 139.2(2) . 2_755
O13 K5 O11W 139.2(2) . 5_765
O13 K5 O15W 120.0(5) . .
O14 K5 Nb4 28.37(10) 5_765 2_755
O14 K5 Nb4 28.37(10) 5_765 5_765
O14 K5 Nb7 91.8(2) 5_765 6_565
O14 K5 Nb7 91.8(2) 5_765 .
O14 K5 K1 43.31(17) 5_765 .
O14 K5 O20 123.3(2) 5_765 .
O14 K5 O20 123.3(2) 5_765 6_565
O14 K5 O11W 96.8(3) 5_765 5_765
O14 K5 O11W 96.8(3) 5_765 2_755
O20 K5 Nb4 145.5(2) 6_565 2_755
O20 K5 Nb4 117.72(14) 6_565 5_765
O20 K5 Nb4 145.5(2) . 5_765
O20 K5 Nb4 117.72(14) . 2_755
O20 K5 Nb7 31.73(12) 6_565 6_565
O20 K5 Nb7 31.73(12) . .
O20 K5 Nb7 62.44(15) 6_565 .
O20 K5 Nb7 62.44(15) . 6_565
O20 K5 K1 80.04(15) . .
O20 K5 K1 98.57(17) 6_565 .
O20 K5 O20 50.8(2) 6_565 .
O11W K5 Nb4 70.4(2) 5_765 2_755
O11W K5 Nb4 101.9(3) 2_755 2_755
O11W K5 Nb4 101.9(3) 5_765 5_765
O11W K5 Nb4 70.4(2) 2_755 5_765
O11W K5 Nb7 163.7(3) 2_755 .
O11W K5 Nb7 163.7(3) 5_765 6_565
O11W K5 Nb7 111.9(2) 5_765 .
O11W K5 Nb7 111.9(2) 2_755 6_565
O11W K5 K1 106.0(2) 5_765 .
O11W K5 K1 139.6(3) 2_755 .
O11W K5 O20 138.8(3) 2_755 .
O11W K5 O20 101.3(3) 2_755 6_565
O11W K5 O20 138.8(3) 5_765 6_565
O11W K5 O20 101.3(3) 5_765 .
O11W K5 O11W 80.8(5) 2_755 5_765
O15W K5 Nb4 142.4(3) . 5_765
O15W K5 Nb4 142.4(3) . 2_755
O15W K5 Nb7 101.4(4) . 6_565
O15W K5 Nb7 101.4(4) . .
O15W K5 K1 148.3(3) . .
O15W K5 O14 165.1(5) . 5_765
O15W K5 O20 69.7(4) . .
O15W K5 O20 69.7(4) . 6_565
O15W K5 O11W 72.1(4) . 5_765
O15W K5 O11W 72.1(4) . 2_755
Na2 K6 Nb8 83.65(17) . .
O24 K6 Nb8 102.7(2) 7_755 .
O24 K6 Na2 103.1(3) 7_755 .
O24 K6 O3W 76.3(3) 7_755 .
O24 K6 O5W 84.2(3) 7_755 8
O24 K6 O9W 141.7(4) 7_755 .
O24 K6 O20W 116.7(6) 7_755 .
O24 K6 O22W 152.4(10) 7_755 .
O27 K6 Nb8 17.88(16) . .
O27 K6 Na2 100.6(3) . .
O27 K6 O24 93.3(3) . 7_755
O27 K6 O3W 72.5(3) . .
O27 K6 O5W 138.3(3) . 8
O27 K6 O9W 84.2(4) . .
O27 K6 O20W 58.2(5) . .
O27 K6 O22W 89.9(10) . .
O3W K6 Nb8 61.12(19) . .
O3W K6 Na2 40.5(2) . .
O3W K6 O20W 128.8(6) . .
O5W K6 Nb8 123.3(3) 8 .
O5W K6 Na2 40.9(2) 8 .
O5W K6 O3W 66.5(3) 8 .
O5W K6 O20W 155.2(6) 8 .
O9W K6 Nb8 67.4(3) . .
O9W K6 Na2 40.9(4) . .
O9W K6 O3W 66.4(4) . .
O9W K6 O5W 73.2(4) . 8
O9W K6 O20W 94.3(6) . .
O9W K6 O22W 65.9(10) . .
O20W K6 Nb8 67.7(5) . .
O20W K6 Na2 134.6(6) . .
O22W K6 Nb8 88.4(9) . .
O22W K6 Na2 103.3(9) . .
O22W K6 O3W 130.4(9) . .
O22W K6 O5W 111.0(10) . 8
O22W K6 O20W 44.4(10) . .
Na1 Na1 K2 143.5(2) 7_755 7_755
O1W Na1 K2 125.0(2) 7_755 7_755
O1W Na1 K2 123.9(2) . 7_755
O1W Na1 Na1 45.2(2) 7_755 7_755
O1W Na1 Na1 45.2(2) . 7_755
O1W Na1 O1W 90.5(3) . 7_755
O1W Na1 O8W 172.2(4) 7_755 .
O1W Na1 O8W 91.3(3) . .
O4W Na1 K2 51.5(3) . 7_755
O4W Na1 Na1 92.0(3) . 7_755
O4W Na1 O1W 91.2(3) . .
O4W Na1 O1W 91.7(3) . 7_755
O4W Na1 O6W 82.8(4) . 7_755
O4W Na1 O8W 80.7(3) . .
O6W Na1 K2 52.4(3) 7_755 7_755
O6W Na1 Na1 133.7(3) 7_755 7_755
O6W Na1 O1W 173.9(4) 7_755 .
O6W Na1 O1W 88.8(3) 7_755 7_755
O6W Na1 O8W 88.6(4) 7_755 .
O7W Na1 K2 122.7(3) 7_755 7_755
O7W Na1 Na1 93.8(3) 7_755 7_755
O7W Na1 O1W 93.5(3) 7_755 .
O7W Na1 O1W 91.9(3) 7_755 7_755
O7W Na1 O4W 174.1(4) 7_755 .
O7W Na1 O6W 92.5(4) 7_755 7_755
O7W Na1 O8W 95.6(4) 7_755 .
O8W Na1 K2 48.3(2) . 7_755
O8W Na1 Na1 136.0(3) . 7_755
K3 Na2 K4 110.7(3) . 3
K3 Na2 K6 108.82(18) . .
K3 Na2 K6 108.82(18) . 6_565
K6 Na2 K4 109.51(18) . 3
K6 Na2 K4 109.51(18) 6_565 3
K6 Na2 K6 109.4(3) . 6_565
O2W Na2 K3 54.5(4) 3 .
O2W Na2 K4 56.2(4) 3 3
O2W Na2 K6 125.28(15) 3 6_565
O2W Na2 K6 125.28(15) 3 .
O2W Na2 O3W 87.4(5) 3 .
O2W Na2 O3W 87.4(5) 3 6_565
O2W Na2 O5W 86.8(4) 3 3
O2W Na2 O5W 86.8(4) 3 8
O2W Na2 O9W 173.8(7) 3 .
O3W Na2 K3 51.9(3) . .
O3W Na2 K3 51.9(3) 6_565 .
O3W Na2 K4 125.3(3) . 3
O3W Na2 K4 125.3(3) 6_565 3
O3W Na2 K6 56.9(3) . .
O3W Na2 K6 125.2(4) . 6_565
O3W Na2 K6 125.2(4) 6_565 .
O3W Na2 K6 56.9(3) 6_565 6_565
O3W Na2 O3W 86.8(6) . 6_565
O3W Na2 O5W 89.2(4) 6_565 3
O3W Na2 O5W 173.1(6) . 3
O3W Na2 O5W 89.2(4) . 8
O3W Na2 O5W 173.1(6) 6_565 8
O3W Na2 O9W 88.1(4) . .
O3W Na2 O9W 88.1(4) 6_565 .
O5W Na2 K3 121.3(3) 3 .
O5W Na2 K3 121.3(3) 8 .
O5W Na2 K4 53.5(3) 8 3
O5W Na2 K4 53.5(3) 3 3
O5W Na2 K6 56.3(3) 8 .
O5W Na2 K6 56.3(3) 3 6_565
O5W Na2 K6 129.9(4) 8 6_565
O5W Na2 K6 129.9(4) 3 .
O5W Na2 O5W 94.2(6) 3 8
O9W Na2 K3 119.3(5) . .
O9W Na2 K4 129.9(5) . 3
O9W Na2 K6 54.84(15) . .
O9W Na2 K6 54.84(15) . 6_565
O9W Na2 O5W 97.4(5) . 8
O9W Na2 O5W 97.4(5) . 3
Nb1 O1 Nb1 112.2(4) . 2_755
Nb1 O1 Ni1 94.64(11) 2_755 2_755
Nb1 O1 Ni1 94.84(11) 2_755 .
Nb1 O1 Ni1 94.65(11) . .
Nb1 O1 Ni1 94.84(11) . 2_755
Nb1 O1 K1 123.9(2) . .
Nb1 O1 K1 123.9(2) 2_755 .
Ni1 O1 Ni1 162.9(5) . 2_755
Ni1 O1 K1 81.5(2) 2_755 .
Ni1 O1 K1 81.5(2) . .
Nb6 O2 Ni2 94.0(3) . .
Nb6 O2 Ni3 98.8(3) . .
Nb8 O2 Nb6 159.6(3) . .
Nb8 O2 Ni2 93.9(3) . .
Nb8 O2 Ni3 98.6(3) . .
Ni3 O2 Ni2 98.4(3) . .
Nb4 O3 Nb7 162.6(3) . .
Nb4 O3 Ni2 93.8(2) . .
Nb4 O3 Ni3 97.4(2) . .
Nb4 O3 K1 81.97(19) . .
Nb7 O3 Ni2 93.4(2) . .
Nb7 O3 Ni3 97.3(2) . .
Nb7 O3 K1 81.15(19) . .
Ni2 O3 K1 128.8(2) . .
Ni3 O3 Ni2 98.3(3) . .
Ni3 O3 K1 132.9(3) . .
Nb1 O4 Ni2 179.2(4) . .
Nb4 O5 Ni1 178.2(4) . 2_755
Nb4 O5 K1 94.9(3) . .
Ni1 O5 K1 86.2(2) 2_755 .
Nb7 O6 Ni1 177.2(4) . .
Nb7 O6 K1 95.0(3) . .
Ni1 O6 K1 87.2(2) . .
Nb4 O7 Nb6 114.9(3) . .
Nb4 O7 Ni2 98.2(3) . .
Nb6 O7 Ni2 98.2(3) . .
Nb4 O8 Nb4 89.2(3) . 6_565
Nb4 O8 Nb5 89.6(3) 6_565 .
Nb4 O8 Nb5 89.6(3) . .
Nb4 O8 Nb6 178.1(4) 6_565 .
Nb4 O8 Nb6 91.40(3) 6_565 6_565
Nb4 O8 Nb6 91.40(3) . .
Nb4 O8 Nb6 178.1(4) . 6_565
Nb5 O8 Nb6 88.7(2) . .
Nb5 O8 Nb6 88.7(2) . 6_565
Nb6 O8 Nb6 87.9(3) 6_565 .
Ni3 O8 Nb4 91.0(3) . .
Ni3 O8 Nb4 91.0(3) . 6_565
Ni3 O8 Nb5 179.2(5) . .
Ni3 O8 Nb6 90.7(3) . .
Ni3 O8 Nb6 90.7(3) . 6_565
Nb1 O9 Nb2 113.2(3) . .
Nb1 O9 Ni1 98.9(3) . .
Nb2 O9 Ni1 98.8(3) . .
Nb7 O10 Nb8 114.6(3) . .
Nb7 O10 Ni2 98.4(3) . .
Nb8 O10 Ni2 97.5(3) . .
Nb7 O11 Nb7 90.0(3) . 6_565
Nb7 O11 Nb8 178.5(4) . 6_565
Nb7 O11 Nb8 178.5(4) 6_565 .
Nb7 O11 Nb8 91.09(3) . .
Nb7 O11 Nb8 91.09(3) 6_565 6_565
Nb7 O11 Nb9 89.6(3) 6_565 .
Nb7 O11 Nb9 89.6(3) . .
Nb8 O11 Nb8 87.8(3) . 6_565
Nb9 O11 Nb8 89.3(2) . 6_565
Nb9 O11 Nb8 89.3(2) . .
Ni3 O11 Nb7 91.0(3) . 6_565
Ni3 O11 Nb7 91.0(3) . .
Ni3 O11 Nb8 90.0(3) . .
Ni3 O11 Nb8 90.0(3) . 6_565
Ni3 O11 Nb9 179.1(5) . .
Nb1 O12 Nb2 113.0(3) . 2_755
Nb1 O12 Ni1 99.1(3) . 2_755
Nb2 O12 Ni1 98.7(3) 2_755 2_755
Nb7 O13 Nb7 115.1(4) . 6_565
Nb7 O13 K1 83.77(16) . .
Nb7 O13 K1 83.77(16) 6_565 5_765
Nb7 O13 K1 145.2(4) . 5_765
Nb7 O13 K1 145.2(4) 6_565 .
Nb7 O13 K5 102.4(3) . .
Nb7 O13 K5 102.4(3) 6_565 .
K1 O13 K1 66.9(2) . 5_765
K5 O13 K1 101.3(3) . .
K5 O13 K1 101.3(3) . 5_765
Nb4 O14 Nb4 114.8(5) . 6_565
Nb4 O14 K1 143.5(4) . 5_765
Nb4 O14 K1 83.55(17) 6_565 5_765
Nb4 O14 K1 143.5(4) 6_565 .
Nb4 O14 K1 83.55(17) . .
Nb4 O14 K5 107.0(3) . 5_765
Nb4 O14 K5 107.0(3) 6_565 5_765
K1 O14 K1 65.9(2) 5_765 .
K5 O14 K1 96.1(3) 5_765 .
K5 O14 K1 96.1(3) 5_765 5_765
Nb8 O15 Nb9 116.2(3) . .
Nb1 O16 Nb3 115.6(3) . .
Nb1 O17 Nb1 93.9(3) . 2_755
Nb1 O17 Nb3 88.53(3) . .
Nb1 O17 Nb3 177.6(3) 2_755 .
Nb1 O17 Nb3 177.6(3) . 2_755
Nb1 O17 Nb3 88.52(3) 2_755 2_755
Nb2 O17 Nb1 90.73(14) 2_755 .
Nb2 O17 Nb1 90.73(14) . 2_755
Nb2 O17 Nb1 90.71(14) . .
Nb2 O17 Nb1 90.71(14) 2_755 2_755
Nb2 O17 Nb2 177.9(4) 2_755 .
Nb2 O17 Nb3 89.24(15) 2_755 2_755
Nb2 O17 Nb3 89.24(15) . .
Nb2 O17 Nb3 89.26(15) 2_755 .
Nb2 O17 Nb3 89.26(15) . 2_755
Nb3 O17 Nb3 89.1(3) 2_755 .
Nb4 O18 Nb5 115.2(3) . .
Nb2 O19 Nb3 115.0(4) 2_755 .
Nb7 O20 Nb9 115.4(3) . .
Nb7 O20 K5 89.4(2) . .
Nb9 O20 K5 109.2(2) . .
Nb8 O21 Nb8 117.5(5) . 6_565
Nb6 O22 Nb6 117.4(5) . 6_565
Nb2 O23 Nb3 115.0(3) . .
Nb2 O24 K6 129.7(4) . 7_755
Nb3 O26 Nb3 115.3(4) . 2_755
Nb8 O27 K6 133.8(4) . .
Nb9 O28 K2 127.4(2) . .
Nb9 O28 K2 127.4(2) . 6_565
Nb9 O28 K3 111.5(5) . .
K2 O28 K2 102.1(3) 6_565 .
K2 O28 K3 85.9(3) . .
K2 O28 K3 85.9(3) 6_565 .
Nb6 O29 Nb5 115.8(3) . .
Nb3 O33 K2 127.3(4) . 7_755
Nb3 O33 K3 115.1(4) . 7_755
Nb3 O33 K4 131.1(4) . .
K2 O33 K3 86.7(3) 7_755 7_755
K2 O33 K4 94.9(3) 7_755 .
K3 O33 K4 87.3(2) 7_755 .
Na1 O1W Na1 89.5(3) . 7_755
K3 O2W K4 169.3(5) 3_444 .
Na2 O2W K3 85.0(5) 3_444 3_444
Na2 O2W K4 84.3(5) 3_444 .
K3 O3W K6 169.3(4) . .
Na2 O3W K3 86.8(4) . .
Na2 O3W K6 82.6(4) . .
Na1 O4W K2 88.4(3) . 7_755
K4 O5W K6 167.0(4) . 8_454
Na2 O5W K4 85.9(4) 3_444 .
Na2 O5W K6 82.8(4) 3_444 8_454
Na1 O6W K2 86.8(3) 7_755 .
Na1 O8W K2 89.8(3) . 7_755
K6 O9W K6 166.8(7) . 6_565
Na2 O9W K6 84.2(4) . 6_565
Na2 O9W K6 84.2(4) . .
K2 O13W K2 98.4(6) 1_455 6_465
K2 O18W K4 90.3(6) 1_455 7_655

loop_
_geom_bond_atom_site_label_1
_geom_bond_atom_site_label_2
_geom_bond_distance
_geom_bond_site_symmetry_2
Nb1 Nb3 3.3287(11) .
Nb1 Ni1 3.1314(14) 2_755
Nb1 Ni1 3.1264(15) .
Nb1 O1 2.093(5) .
Nb1 O4 1.765(6) .
Nb1 O9 1.993(7) .
Nb1 O12 1.996(7) .
Nb1 O16 1.932(7) .
Nb1 O17 2.377(6) .
Nb2 Nb3 3.3399(13) .
Nb2 Nb3 3.3404(12) 2_755
Nb2 Ni1 3.1623(14) .
Nb2 O9 2.046(7) .
Nb2 O12 2.048(7) 2_755
Nb2 O17 2.3629(10) .
Nb2 O19 1.963(7) 2_755
Nb2 O23 1.952(7) .
Nb2 O24 1.787(7) .
Nb3 Nb2 3.3403(12) 2_755
Nb3 Nb3 3.3551(18) 2_755
Nb3 K2 4.094(4) 7_755
Nb3 K3 3.885(3) 7_755
Nb3 O16 2.001(7) .
Nb3 O17 2.392(6) .
Nb3 O19 1.997(7) .
Nb3 O23 2.007(7) .
Nb3 O26 1.985(5) .
Nb3 O33 1.766(7) .
Nb4 Nb4 3.3168(16) 6_565
Nb4 Nb5 3.3296(14) .
Nb4 Ni2 3.0717(14) .
Nb4 Ni3 3.1320(16) .
Nb4 K1 3.4541(9) .
Nb4 K5 3.963(5) 5_765
Nb4 O3 2.080(6) .
Nb4 O5 1.767(6) .
Nb4 O7 2.023(6) .
Nb4 O8 2.362(6) .
Nb4 O14 1.968(5) .
Nb4 O18 1.935(7) .
Nb5 Nb4 3.3296(14) 6_565
Nb5 Nb6 3.3365(14) 6_565
Nb5 Nb6 3.3366(14) .
Nb5 O8 2.365(9) .
Nb5 O18 2.008(7) .
Nb5 O18 2.008(7) 6_565
Nb5 O29 1.992(7) .
Nb5 O29 1.992(7) 6_565
Nb5 O32 1.768(10) .
Nb6 Nb6 3.3460(17) 6_565
Nb6 Ni2 3.0750(15) .
Nb6 Ni3 3.1612(16) .
Nb6 O2 2.078(6) .
Nb6 O7 2.029(6) .
Nb6 O8 2.410(6) .
Nb6 O22 1.958(5) .
Nb6 O25 1.768(7) .
Nb6 O29 1.947(7) .
Nb7 Nb7 3.3339(15) 6_565
Nb7 Nb9 3.3273(13) .
Nb7 Ni2 3.0692(14) .
Nb7 Ni3 3.1368(16) .
Nb7 K1 3.4325(9) .
Nb7 K5 3.687(5) .
Nb7 O3 2.089(6) .
Nb7 O6 1.772(6) .
Nb7 O10 2.011(6) .
Nb7 O11 2.358(6) .
Nb7 O13 1.975(5) .
Nb7 O20 1.939(6) .
Nb8 Nb8 3.3423(16) 6_565
Nb8 Nb9 3.3539(14) .
Nb8 Ni2 3.0664(14) .
Nb8 Ni3 3.1494(16) .
Nb8 K6 4.173(6) .
Nb8 O2 2.068(6) .
Nb8 O10 2.033(6) .
Nb8 O11 2.409(6) .
Nb8 O15 1.958(7) .
Nb8 O21 1.955(5) .
Nb8 O27 1.775(7) .
Nb9 Nb7 3.3273(13) 6_565
Nb9 Nb8 3.3540(14) 6_565
Nb9 K2 4.117(4) 6_565
Nb9 K3 3.821(6) .
Nb9 O11 2.362(9) .
Nb9 O15 1.993(7) .
Nb9 O15 1.993(7) 6_565
Nb9 O20 1.996(6) 6_565
Nb9 O20 1.996(6) .
Nb9 O28 1.761(9) .
Ni1 Nb1 3.1315(14) 2_755
Ni1 K1 3.365(3) .
Ni1 O1 2.1594(18) .
Ni1 O5 2.032(6) 2_755
Ni1 O6 2.023(6) .
Ni1 O9 2.119(7) .
Ni1 O12 2.118(7) 2_755
Ni1 O30 2.079(9) .
Ni2 O2 2.127(6) .
Ni2 O3 2.127(6) .
Ni2 O4 1.968(6) .
Ni2 O7 2.040(6) .
Ni2 O10 2.044(6) .
Ni2 O31 2.057(8) .
Ni3 Nb4 3.1321(15) 6_565
Ni3 Nb7 3.1369(16) 6_565
Ni3 Nb8 3.1494(16) 6_565
Ni3 O2 2.087(6) .
Ni3 O2 2.087(6) 6_565
Ni3 O3 2.090(6) .
Ni3 O3 2.090(6) 6_565
Ni3 O8 2.015(9) .
Ni3 O11 2.027(9) .
K1 K1 3.338(6) 5_765
K1 O1 2.920(9) .
K1 O3 3.064(6) 2_755
K1 O3 3.064(6) .
K1 O5 2.819(7) 2_755
K1 O5 2.819(7) .
K1 O6 2.788(6) .
K1 O6 2.788(6) 2_755
K1 O13 3.030(8) .
K1 O13 3.029(8) 5_765
K1 O14 3.068(8) .
K1 O14 3.068(8) 5_765
K2 Nb3 4.094(4) 7_755
K2 K3 3.822(6) .
K2 Na1 3.772(6) 7_755
K2 O28 2.802(7) .
K2 O33 2.775(8) 7_755
K2 O4W 2.952(11) 7_755
K2 O6W 2.992(11) .
K2 O8W 2.818(11) 7_755
K2 O13W 2.880(13) 1_655
K2 O14W 3.13(2) 1_655
K2 O18W 2.92(2) 1_655
K3 Nb3 3.885(3) 4_755
K3 Nb3 3.885(3) 7_755
K3 K2 3.822(6) 6_565
K3 Na2 3.566(11) .
K3 O28 2.808(13) .
K3 O33 2.791(9) 4_755
K3 O33 2.791(9) 7_755
K3 O2W 2.914(16) 3
K3 O3W 2.811(13) 6_565
K3 O3W 2.811(13) .
K4 K2 4.160(6) 4_745
K4 K2 4.160(6) 7_755
K4 K3 3.907(9) 7_755
K4 Na2 3.644(10) 3_444
K4 O33 2.869(9) .
K4 O33 2.869(9) 6
K4 O2W 3.044(16) .
K4 O5W 2.936(13) .
K4 O5W 2.936(13) 6
K4 O18W 2.95(2) 7_655
K4 O18W 2.95(2) 4_645
K5 Nb4 3.963(5) 5_765
K5 Nb4 3.963(5) 2_755
K5 Nb7 3.687(5) 6_565
K5 O13 2.717(10) .
K5 O14 2.912(11) 5_765
K5 O20 3.157(8) .
K5 O20 3.157(8) 6_565
K5 O11W 2.949(15) 5_765
K5 O11W 2.949(15) 2_755
K5 O15W 2.76(2) .
K6 Na2 3.603(8) .
K6 O24 2.829(9) 7_755
K6 O27 2.743(9) .
K6 O3W 3.044(13) .
K6 O5W 3.020(13) 8
K6 O9W 2.960(6) .
K6 O20W 3.13(3) .
K6 O22W 3.02(5) .
Na1 K2 3.772(6) 7_755
Na1 Na1 3.538(9) 7_755
Na1 O1W 2.513(10) 7_755
Na1 O1W 2.511(9) .
Na1 O4W 2.431(10) .
Na1 O6W 2.470(11) 7_755
Na1 O7W 2.426(11) 7_755
Na1 O8W 2.520(12) .
Na2 K4 3.644(10) 3
Na2 K6 3.603(8) 6_565
Na2 O2W 2.326(16) 3
Na2 O3W 2.359(11) .
Na2 O3W 2.359(11) 6_565
Na2 O5W 2.376(12) 3
Na2 O5W 2.376(12) 8
Na2 O9W 2.372(19) .
O1 Nb1 2.093(5) 2_755
O1 Ni1 2.1595(18) 2_755
O5 Ni1 2.032(6) 2_755
O8 Nb4 2.362(6) 6_565
O8 Nb6 2.410(6) 6_565
O11 Nb7 2.358(6) 6_565
O11 Nb8 2.409(6) 6_565
O12 Nb2 2.049(7) 2_755
O12 Ni1 2.118(7) 2_755
O13 Nb7 1.975(5) 6_565
O13 K1 3.030(8) 5_765
O14 Nb4 1.968(5) 6_565
O14 K1 3.068(8) 5_765
O14 K5 2.912(11) 5_765
O17 Nb1 2.377(6) 2_755
O17 Nb2 2.3629(10) 2_755
O17 Nb3 2.392(6) 2_755
O19 Nb2 1.963(7) 2_755
O21 Nb8 1.955(5) 6_565
O22 Nb6 1.959(5) 6_565
O24 K6 2.829(9) 7_755
O26 Nb3 1.985(5) 2_755
O28 K2 2.802(7) 6_565
O33 K2 2.775(8) 7_755
O33 K3 2.791(9) 7_755
O1W Na1 2.513(10) 7_755
O2W K3 2.914(15) 3_444
O2W Na2 2.326(16) 3_444
O4W K2 2.952(11) 7_755
O5W K6 3.020(13) 8_454
O5W Na2 2.376(12) 3_444
O6W Na1 2.470(11) 7_755
O7W Na1 2.426(11) 7_755
O8W K2 2.818(11) 7_755
O9W K6 2.960(6) 6_565
O11W K5 2.949(15) 5_765
O13W K2 2.880(13) 1_455
O13W K2 2.880(13) 6_465
O14W K2 3.13(2) 1_455
O18W K2 2.92(2) 1_455
O18W K4 2.95(2) 7_655
